data_7204450
loop_
_publ_author_name
'Lu, Jun'
'Xu, Xuenong'
'Wang, Shaozhong'
'Wang, Cunde'
'Hu, Yuefei'
'Hu, Hongwen'

_publ_section_title
;
 Novel preparation of non-racemic
 1-[??-(1-azacycloalkyl)benzyl]-2-naphthols from Betti base and their
 application as chiral ligands in the asymmetric addition of
 diethylzinc to aryl aldehydes
;
_journal_issue 24
_journal_name_full 'Journal of the Chemical Society, Perkin Transactions 1'
_journal_page_first 2900
_journal_paper_doi 10.1039/b204534f
_journal_year 2002
_chemical_formula_sum 'C22 H20 N O'
_chemical_formula_weight 314.39
_space_group_IT_number 19
_symmetry_space_group_name_Hall 'P 2ac 2ab'
_symmetry_space_group_name_H-M 'P 21 21 21'
_atom_sites_solution_hydrogens geom
_atom_sites_solution_primary direct
_atom_sites_solution_secondary difmap
_audit_creation_method SHELXL-97
_cell_angle_alpha 90
_cell_angle_beta 90
_cell_angle_gamma 90
_cell_formula_units_Z 4
_cell_length_a 9.813(4)
_cell_length_b 10.354(3)
_cell_length_c 16.491(4)
_cell_measurement_reflns_used 25
_cell_measurement_temperature 295(2)
_cell_measurement_theta_max 14.60
_cell_measurement_theta_min 11.12
_cell_volume 1675.5(9)
_computing_cell_refinement 'CAD4, Enraf-Nonius'
_computing_data_collection 'CAD4, Enraf-Nonius'
_computing_molecular_graphics 'ORTEP-3 for Windows V1.05(Farrugia, 1999)'
_computing_publication_material 'SHELXL-97 (Sheldrick, 1997)'
_computing_structure_refinement 'SHELXL-97 (Sheldrick, 1997)'
_computing_structure_solution 'SHELXS-97 (Sheldrick, 1990)'
_diffrn_ambient_temperature 295(2)
_diffrn_measured_fraction_theta_full 1.000
_diffrn_measured_fraction_theta_max 1.000
_diffrn_measurement_device_type CAD4
_diffrn_measurement_method 'omega/2-theta scans'
_diffrn_radiation_monochromator graphite
_diffrn_radiation_source 'fine-focus sealed tube'
_diffrn_radiation_type MoK\a
_diffrn_radiation_wavelength 0.71073
_diffrn_reflns_av_R_equivalents 0.0000
_diffrn_reflns_av_sigmaI/netI 0.0373
_diffrn_reflns_limit_h_max 12
_diffrn_reflns_limit_h_min 0
_diffrn_reflns_limit_k_max 13
_diffrn_reflns_limit_k_min 0
_diffrn_reflns_limit_l_max 21
_diffrn_reflns_limit_l_min 0
_diffrn_reflns_number 2135
_diffrn_reflns_theta_full 27.17
_diffrn_reflns_theta_max 27.17
_diffrn_reflns_theta_min 2.32
_diffrn_standards_interval_time 3600
_diffrn_standards_number 100
_exptl_absorpt_coefficient_mu 0.076
_exptl_absorpt_correction_T_max 0.9776
_exptl_absorpt_correction_T_min 0.9703
_exptl_absorpt_correction_type 'North, Phillips & Mathews, 1968'
_exptl_crystal_colour colorless
_exptl_crystal_density_diffrn 1.246
_exptl_crystal_density_method 'not measured'
_exptl_crystal_description prismatic
_exptl_crystal_F_000 668
_exptl_crystal_size_max 0.40
_exptl_crystal_size_mid 0.30
_exptl_crystal_size_min 0.30
_refine_diff_density_max 0.179
_refine_diff_density_min -0.144
_refine_diff_density_rms 0.035
_refine_ls_abs_structure_details 'Flack H D (1983), Acta Cryst. A39, 876-881'
_refine_ls_abs_structure_Flack -10(3)
_refine_ls_extinction_coef 0.0143(17)
_refine_ls_extinction_expression Fc^*^=kFc[1+0.001xFc^2^\l^3^/sin(2\q)]^-1/4^
_refine_ls_extinction_method SHELXL
_refine_ls_goodness_of_fit_ref 1.043
_refine_ls_hydrogen_treatment constr
_refine_ls_matrix_type full
_refine_ls_number_parameters 218
_refine_ls_number_reflns 2135
_refine_ls_number_restraints 0
_refine_ls_restrained_S_all 1.043
_refine_ls_R_factor_all 0.0788
_refine_ls_R_factor_gt 0.0334
_refine_ls_shift/su_max 0.000
_refine_ls_shift/su_mean 0.000
_refine_ls_structure_factor_coef Fsqd
_refine_ls_weighting_details 'w=1/[\s^2^(Fo^2^)+(0.0425P)^2^+0.2770P] where P=(Fo^2^+2Fc^2^)/3'
_refine_ls_weighting_scheme calc
_refine_ls_wR_factor_gt 0.0827
_refine_ls_wR_factor_ref 0.0997
_reflns_number_gt 1384
_reflns_number_total 2135
_reflns_threshold_expression >2sigma(I)
_cod_data_source_file b204534f.txt
_cod_data_source_block lu0112
_cod_database_code 7204450

loop_
_symmetry_equiv_pos_as_xyz
'x, y, z'
'-x+1/2, -y, z+1/2'
'-x, y+1/2, -z+1/2'
'x+1/2, -y+1/2, -z'

loop_
_atom_site_label
_atom_site_type_symbol
_atom_site_fract_x
_atom_site_fract_y
_atom_site_fract_z
_atom_site_U_iso_or_equiv
_atom_site_adp_type
_atom_site_occupancy
_atom_site_calc_flag
_atom_site_refinement_flags
_atom_site_disorder_assembly
_atom_site_disorder_group
C1 C -0.0009(3) 0.4151(3) 0.22956(15) 0.0463(6) Uani 1 d . . .
H1 H 0.0566 0.3522 0.2508 0.056 Uiso 1 calc R . .
C2 C -0.1326(3) 0.4230(3) 0.25647(18) 0.0576(8) Uani 1 d . . .
H2 H -0.1639 0.3649 0.2952 0.069 Uiso 1 calc R . .
C3 C -0.2204(3) 0.5175(3) 0.22625(19) 0.0621(8) Uani 1 d . . .
H3 H -0.3099 0.5218 0.2446 0.075 Uiso 1 calc R . .
C4 C -0.1753(3) 0.6034(3) 0.17009(17) 0.0559(8) Uani 1 d . . .
H4 H -0.2344 0.6665 0.1507 0.067 Uiso 1 calc R . .
C5 C 0.0074(3) 0.6859(3) 0.08156(16) 0.0470(7) Uani 1 d . . .
H5 H -0.0498 0.7511 0.0630 0.056 Uiso 1 calc R . .
C6 C 0.1356(3) 0.6763(2) 0.05139(16) 0.0457(6) Uani 1 d . . .
H6 H 0.1651 0.7338 0.0118 0.055 Uiso 1 calc R . .
C7 C 0.2241(2) 0.5791(2) 0.07989(15) 0.0384(6) Uani 1 d . . .
C8 C 0.1849(2) 0.4939(2) 0.13859(14) 0.0355(5) Uani 1 d . . .
C9 C -0.0402(3) 0.5987(3) 0.14050(15) 0.0429(6) Uani 1 d . . .
C10 C 0.0494(2) 0.5016(3) 0.16978(14) 0.0373(5) Uani 1 d . . .
C11 C 0.2850(2) 0.3905(2) 0.16510(14) 0.0357(5) Uani 1 d . . .
H11 H 0.2329 0.3110 0.1742 0.043 Uiso 1 calc R . .
C12 C 0.3595(2) 0.4216(3) 0.24378(14) 0.0367(5) Uani 1 d . . .
C13 C 0.3465(3) 0.5386(3) 0.28300(16) 0.0484(7) Uani 1 d . . .
H13 H 0.2889 0.6015 0.2619 0.058 Uiso 1 calc R . .
C14 C 0.4189(3) 0.5635(3) 0.35389(16) 0.0569(8) Uani 1 d . . .
H14 H 0.4099 0.6431 0.3794 0.068 Uiso 1 calc R . .
C15 C 0.5023(3) 0.4723(3) 0.38601(16) 0.0591(8) Uani 1 d . . .
H15 H 0.5502 0.4894 0.4335 0.071 Uiso 1 calc R . .
C16 C 0.5160(3) 0.3543(3) 0.34817(17) 0.0570(8) Uani 1 d . . .
H16 H 0.5725 0.2914 0.3703 0.068 Uiso 1 calc R . .
C17 C 0.4455(3) 0.3295(3) 0.27722(16) 0.0463(6) Uani 1 d . . .
H17 H 0.4558 0.2501 0.2516 0.056 Uiso 1 calc R . .
O1 O 0.34912(17) 0.57680(17) 0.04290(11) 0.0473(5) Uani 1 d . . .
C18 C 0.3208(3) 0.2902(3) 0.03275(15) 0.0443(6) Uani 1 d . . .
H18A H 0.2437 0.3382 0.0116 0.053 Uiso 1 calc R . .
H18B H 0.2870 0.2087 0.0536 0.053 Uiso 1 calc R . .
C19 C 0.4207(3) 0.2642(3) -0.03526(16) 0.0523(7) Uani 1 d . . .
H19A H 0.4914 0.2061 -0.0162 0.063 Uiso 1 calc R . .
H19B H 0.3737 0.2224 -0.0799 0.063 Uiso 1 calc R . .
C20 C 0.4847(3) 0.3881(3) -0.06460(16) 0.0563(8) Uani 1 d . . .
H20A H 0.4158 0.4418 -0.0900 0.068 Uiso 1 calc R . .
H20B H 0.5540 0.3688 -0.1047 0.068 Uiso 1 calc R . .
C21 C 0.5484(3) 0.4603(3) 0.00610(16) 0.0498(7) Uani 1 d . . .
H21A H 0.6252 0.4113 0.0267 0.060 Uiso 1 calc R . .
H21B H 0.5822 0.5431 -0.0127 0.060 Uiso 1 calc R . .
C22 C 0.4467(3) 0.4819(2) 0.07397(16) 0.0409(6) Uani 1 d . . .
H22 H 0.4947 0.5197 0.1204 0.049 Uiso 1 calc R . .
N1 N 0.38375(19) 0.36399(19) 0.09938(11) 0.0361(5) Uani 1 d . . .

loop_
_atom_site_aniso_label
_atom_site_aniso_U_11
_atom_site_aniso_U_22
_atom_site_aniso_U_33
_atom_site_aniso_U_23
_atom_site_aniso_U_13
_atom_site_aniso_U_12
C1 0.0434(13) 0.0510(15) 0.0444(14) 0.0043(13) 0.0039(13) 0.0006(14)
C2 0.0466(15) 0.073(2) 0.0532(16) 0.0075(16) 0.0118(14) -0.0034(16)
C3 0.0376(15) 0.084(2) 0.0647(19) 0.0012(19) 0.0101(14) 0.0040(16)
C4 0.0423(14) 0.068(2) 0.0575(16) 0.0001(16) 0.0025(14) 0.0135(15)
C5 0.0473(15) 0.0443(14) 0.0495(15) 0.0030(13) -0.0019(14) 0.0122(13)
C6 0.0525(16) 0.0386(14) 0.0459(14) 0.0042(12) 0.0021(13) 0.0022(13)
C7 0.0373(12) 0.0362(13) 0.0418(13) -0.0038(11) 0.0008(11) -0.0003(11)
C8 0.0356(12) 0.0355(12) 0.0353(12) -0.0015(11) -0.0001(11) 0.0000(11)
C9 0.0420(13) 0.0456(14) 0.0412(13) -0.0064(12) -0.0018(12) 0.0043(12)
C10 0.0363(12) 0.0407(13) 0.0350(12) -0.0052(11) -0.0018(11) -0.0021(12)
C11 0.0327(12) 0.0347(13) 0.0396(12) 0.0018(11) 0.0005(11) -0.0039(11)
C12 0.0344(12) 0.0408(13) 0.0350(12) 0.0043(11) 0.0037(10) -0.0037(11)
C13 0.0570(16) 0.0451(14) 0.0432(14) -0.0026(12) -0.0010(14) 0.0044(14)
C14 0.0725(19) 0.0557(17) 0.0426(14) -0.0052(15) -0.0008(15) -0.0044(17)
C15 0.0650(18) 0.075(2) 0.0373(14) 0.0037(15) -0.0065(15) -0.0174(17)
C16 0.0537(17) 0.0637(18) 0.0537(16) 0.0183(16) -0.0098(15) -0.0019(16)
C17 0.0472(15) 0.0413(14) 0.0505(15) 0.0037(12) 0.0000(13) -0.0004(13)
O1 0.0420(10) 0.0419(10) 0.0580(10) 0.0107(9) 0.0115(9) 0.0035(9)
C18 0.0431(13) 0.0426(14) 0.0472(14) -0.0065(12) -0.0012(13) 0.0003(12)
C19 0.0537(16) 0.0587(17) 0.0444(14) -0.0100(14) 0.0009(14) 0.0044(14)
C20 0.0555(17) 0.0688(19) 0.0445(15) 0.0037(14) 0.0118(14) 0.0126(16)
C21 0.0399(14) 0.0530(16) 0.0566(15) 0.0073(14) 0.0108(13) 0.0027(13)
C22 0.0352(12) 0.0379(13) 0.0497(14) -0.0006(12) 0.0025(12) -0.0009(11)
N1 0.0340(10) 0.0352(10) 0.0391(10) 0.0004(9) 0.0013(9) 0.0000(9)

loop_
_atom_type_symbol
_atom_type_description
_atom_type_scat_dispersion_real
_atom_type_scat_dispersion_imag
_atom_type_scat_source
C C 0.0033 0.0016 'International Tables Vol C Tables 4.2.6.8 and 6.1.1.4'
H H 0.0000 0.0000 'International Tables Vol C Tables 4.2.6.8 and 6.1.1.4'
N N 0.0061 0.0033 'International Tables Vol C Tables 4.2.6.8 and 6.1.1.4'
O O 0.0106 0.0060 'International Tables Vol C Tables 4.2.6.8 and 6.1.1.4'

loop_
_geom_angle_atom_site_label_1
_geom_angle_atom_site_label_2
_geom_angle_atom_site_label_3
_geom_angle
_geom_angle_site_symmetry_1
_geom_angle_site_symmetry_3
_geom_angle_publ_flag
C2 C1 C10 121.0(3) . . ?
C2 C1 H1 119.5 . . ?
C10 C1 H1 119.5 . . ?
C1 C2 C3 120.6(3) . . ?
C1 C2 H2 119.7 . . ?
C3 C2 H2 119.7 . . ?
C4 C3 C2 120.1(3) . . ?
C4 C3 H3 119.9 . . ?
C2 C3 H3 119.9 . . ?
C3 C4 C9 121.2(3) . . ?
C3 C4 H4 119.4 . . ?
C9 C4 H4 119.4 . . ?
C6 C5 C9 121.0(2) . . ?
C6 C5 H5 119.5 . . ?
C9 C5 H5 119.5 . . ?
C5 C6 C7 120.1(2) . . ?
C5 C6 H6 119.9 . . ?
C7 C6 H6 119.9 . . ?
C8 C7 O1 123.8(2) . . ?
C8 C7 C6 121.6(2) . . ?
O1 C7 C6 114.6(2) . . ?
C7 C8 C10 118.8(2) . . ?
C7 C8 C11 118.6(2) . . ?
C10 C8 C11 122.6(2) . . ?
C5 C9 C4 121.9(3) . . ?
C5 C9 C10 118.9(2) . . ?
C4 C9 C10 119.2(3) . . ?
C9 C10 C1 117.9(2) . . ?
C9 C10 C8 119.6(2) . . ?
C1 C10 C8 122.5(2) . . ?
N1 C11 C8 110.11(19) . . ?
N1 C11 C12 110.42(18) . . ?
C8 C11 C12 114.0(2) . . ?
N1 C11 H11 107.3 . . ?
C8 C11 H11 107.3 . . ?
C12 C11 H11 107.3 . . ?
C13 C12 C17 118.3(2) . . ?
C13 C12 C11 122.7(2) . . ?
C17 C12 C11 119.0(2) . . ?
C12 C13 C14 120.6(3) . . ?
C12 C13 H13 119.7 . . ?
C14 C13 H13 119.7 . . ?
C15 C14 C13 120.5(3) . . ?
C15 C14 H14 119.8 . . ?
C13 C14 H14 119.8 . . ?
C14 C15 C16 119.9(3) . . ?
C14 C15 H15 120.0 . . ?
C16 C15 H15 120.0 . . ?
C15 C16 C17 119.9(3) . . ?
C15 C16 H16 120.1 . . ?
C17 C16 H16 120.1 . . ?
C16 C17 C12 120.9(3) . . ?
C16 C17 H17 119.6 . . ?
C12 C17 H17 119.6 . . ?
C7 O1 C22 116.20(19) . . ?
N1 C18 C19 111.9(2) . . ?
N1 C18 H18A 109.2 . . ?
C19 C18 H18A 109.2 . . ?
N1 C18 H18B 109.2 . . ?
C19 C18 H18B 109.2 . . ?
H18A C18 H18B 107.9 . . ?
C20 C19 C18 110.8(2) . . ?
C20 C19 H19A 109.5 . . ?
C18 C19 H19A 109.5 . . ?
C20 C19 H19B 109.5 . . ?
C18 C19 H19B 109.5 . . ?
H19A C19 H19B 108.1 . . ?
C19 C20 C21 110.1(2) . . ?
C19 C20 H20A 109.6 . . ?
C21 C20 H20A 109.6 . . ?
C19 C20 H20B 109.6 . . ?
C21 C20 H20B 109.6 . . ?
H20A C20 H20B 108.2 . . ?
C22 C21 C20 111.6(2) . . ?
C22 C21 H21A 109.3 . . ?
C20 C21 H21A 109.3 . . ?
C22 C21 H21B 109.3 . . ?
C20 C21 H21B 109.3 . . ?
H21A C21 H21B 108.0 . . ?
N1 C22 O1 113.12(19) . . ?
N1 C22 C21 112.0(2) . . ?
O1 C22 C21 105.7(2) . . ?
N1 C22 H22 108.6 . . ?
O1 C22 H22 108.6 . . ?
C21 C22 H22 108.6 . . ?
C22 N1 C18 113.9(2) . . ?
C22 N1 C11 109.82(18) . . ?
C18 N1 C11 111.58(18) . . ?

loop_
_geom_bond_atom_site_label_1
_geom_bond_atom_site_label_2
_geom_bond_distance
_geom_bond_site_symmetry_2
_geom_bond_publ_flag
C1 C2 1.369(4) . ?
C1 C10 1.420(4) . ?
C1 H1 0.9300 . ?
C2 C3 1.396(4) . ?
C2 H2 0.9300 . ?
C3 C4 1.358(4) . ?
C3 H3 0.9300 . ?
C4 C9 1.413(4) . ?
C4 H4 0.9300 . ?
C5 C6 1.356(4) . ?
C5 C9 1.406(4) . ?
C5 H5 0.9300 . ?
C6 C7 1.410(3) . ?
C6 H6 0.9300 . ?
C7 C8 1.365(3) . ?
C7 O1 1.370(3) . ?
C8 C10 1.428(3) . ?
C8 C11 1.517(3) . ?
C9 C10 1.420(4) . ?
C11 N1 1.479(3) . ?
C11 C12 1.524(3) . ?
C11 H11 0.9800 . ?
C12 C13 1.379(4) . ?
C12 C17 1.387(3) . ?
C13 C14 1.392(4) . ?
C13 H13 0.9300 . ?
C14 C15 1.357(4) . ?
C14 H14 0.9300 . ?
C15 C16 1.379(4) . ?
C15 H15 0.9300 . ?
C16 C17 1.383(4) . ?
C16 H16 0.9300 . ?
C17 H17 0.9300 . ?
O1 C22 1.464(3) . ?
C18 N1 1.474(3) . ?
C18 C19 1.514(3) . ?
C18 H18A 0.9700 . ?
C18 H18B 0.9700 . ?
C19 C20 1.508(4) . ?
C19 H19A 0.9700 . ?
C19 H19B 0.9700 . ?
C20 C21 1.520(4) . ?
C20 H20A 0.9700 . ?
C20 H20B 0.9700 . ?
C21 C22 1.516(3) . ?
C21 H21A 0.9700 . ?
C21 H21B 0.9700 . ?
C22 N1 1.431(3) . ?
C22 H22 0.9800 . ?

loop_
_cod_related_entry_id
_cod_related_entry_database
_cod_related_entry_code
1 ChemSpider 9567803
